data_1515029
loop_
_publ_author_name
'Liu, Jing'
'Deng, Yi'
'Lin, Caitao'
'Lei, Aiwen'

_publ_section_title
;
 &#x201C;Push effect&#x201D; of sulfur coordination: promoting the
 breaking of C(sp2)--I bond by pincer thioimido-Pd(ii) complexes
;
_journal_issue 4
_journal_name_full 'Chemical Science'
_journal_page_first 1211
_journal_paper_doi 10.1039/c2sc00888b
_journal_volume 3
_journal_year 2012
_chemical_formula_sum 'C18 H29 I N4 O Pd S2'
_chemical_formula_weight 614.87
_chemical_name_systematic
;
?
;
_space_group_IT_number 2
_symmetry_cell_setting triclinic
_symmetry_space_group_name_Hall '-P 1'
_symmetry_space_group_name_H-M 'P -1'
_atom_sites_solution_hydrogens geom
_atom_sites_solution_primary direct
_atom_sites_solution_secondary difmap
_audit_creation_method SHELXL-97
_cell_angle_alpha 86.364(3)
_cell_angle_beta 88.837(3)
_cell_angle_gamma 84.021(3)
_cell_formula_units_Z 4
_cell_length_a 11.0114(18)
_cell_length_b 14.456(3)
_cell_length_c 15.040(3)
_cell_measurement_reflns_used 3239
_cell_measurement_temperature 298(2)
_cell_measurement_theta_max 23.57
_cell_measurement_theta_min 2.22
_cell_volume 2376.0(8)
_computing_cell_refinement 'Bruker SMART'
_computing_data_collection 'Bruker SMART'
_computing_data_reduction 'Bruker SAINT'
_computing_molecular_graphics 'Bruker SHELXTL'
_computing_publication_material 'Bruker SHELXTL'
_computing_structure_refinement 'SHELXL-97 (Sheldrick, 1997)'
_computing_structure_solution 'SHELXS-97 (Sheldrick, 1990)'
_diffrn_ambient_temperature 298(2)
_diffrn_measured_fraction_theta_full 0.978
_diffrn_measured_fraction_theta_max 0.978
_diffrn_measurement_device_type 'CCD area detector'
_diffrn_measurement_method 'phi and omega scans'
_diffrn_radiation_monochromator graphite
_diffrn_radiation_source 'fine-focus sealed tube'
_diffrn_radiation_type MoK\a
_diffrn_radiation_wavelength 0.71073
_diffrn_reflns_av_R_equivalents 0.0298
_diffrn_reflns_av_sigmaI/netI 0.0658
_diffrn_reflns_limit_h_max 13
_diffrn_reflns_limit_h_min -13
_diffrn_reflns_limit_k_max 13
_diffrn_reflns_limit_k_min -18
_diffrn_reflns_limit_l_max 18
_diffrn_reflns_limit_l_min -18
_diffrn_reflns_number 15736
_diffrn_reflns_theta_full 26.50
_diffrn_reflns_theta_max 26.50
_diffrn_reflns_theta_min 1.36
_exptl_absorpt_coefficient_mu 2.271
_exptl_absorpt_correction_T_max 0.8047
_exptl_absorpt_correction_T_min 0.7567
_exptl_absorpt_correction_type none
_exptl_crystal_colour red
_exptl_crystal_density_diffrn 1.719
_exptl_crystal_density_meas 0
_exptl_crystal_density_method 'not measured'
_exptl_crystal_description block
_exptl_crystal_F_000 1216
_exptl_crystal_size_max 0.13
_exptl_crystal_size_mid 0.12
_exptl_crystal_size_min 0.10
_refine_diff_density_max 1.175
_refine_diff_density_min -0.451
_refine_diff_density_rms 0.119
_refine_ls_extinction_method none
_refine_ls_goodness_of_fit_ref 0.956
_refine_ls_hydrogen_treatment mixed
_refine_ls_matrix_type full
_refine_ls_number_parameters 501
_refine_ls_number_reflns 9630
_refine_ls_number_restraints 2
_refine_ls_restrained_S_all 0.956
_refine_ls_R_factor_all 0.0853
_refine_ls_R_factor_gt 0.0487
_refine_ls_shift/su_max 0.001
_refine_ls_shift/su_mean 0.000
_refine_ls_structure_factor_coef Fsqd
_refine_ls_weighting_details 'calc w=1/[\s^2^(Fo^2^)+(0.0553P)^2^+0.0000P] where P=(Fo^2^+2Fc^2^)/3'
_refine_ls_weighting_scheme calc
_refine_ls_wR_factor_gt 0.1042
_refine_ls_wR_factor_ref 0.1193
_reflns_number_gt 6177
_reflns_number_total 9630
_reflns_threshold_expression >2sigma(I)
_cod_data_source_file c2sc00888b.txt
_cod_data_source_block 090115bm
_cod_depositor_comments
;
The following automatic conversions were performed:

'_symmetry_cell_setting' value 'Triclinic' changed to 'triclinic'
according to
/usr/data/users/saulius/automatic-downloads/retrospective/RSC/lib/dictionaries/cif_core.dic
dictionary named 'cif_core.dic' version 2.4.2 from 2011-04-26.

Automatic conversion script
Id: cif_fix_values 2281 2013-09-26 08:29:07Z andrius 
;
_cod_original_cell_volume 2376.0(7)
_cod_original_sg_symbol_H-M P-1
_cod_database_code 1515029

loop_
_symmetry_equiv_pos_as_xyz
'x, y, z'
'-x, -y, -z'

loop_
_atom_site_label
_atom_site_type_symbol
_atom_site_fract_x
_atom_site_fract_y
_atom_site_fract_z
_atom_site_U_iso_or_equiv
_atom_site_adp_type
_atom_site_occupancy
_atom_site_symmetry_multiplicity
_atom_site_calc_flag
_atom_site_refinement_flags
C1 C 0.6808(5) 0.7938(4) 0.4186(3) 0.0474(14) Uani 1 1 d .
C2 C 0.8045(5) 0.8024(4) 0.4084(4) 0.0556(16) Uani 1 1 d .
H2 H 0.8611 0.7506 0.4183 0.067 Uiso 1 1 calc R
C3 C 0.8427(5) 0.8859(5) 0.3841(4) 0.0640(18) Uani 1 1 d .
H3 H 0.9258 0.8915 0.3772 0.077 Uiso 1 1 calc R
C4 C 0.7596(5) 0.9635(4) 0.3693(4) 0.0572(16) Uani 1 1 d .
H4 H 0.7854 1.0213 0.3525 0.069 Uiso 1 1 calc R
C5 C 0.6366(5) 0.9527(4) 0.3801(3) 0.0453(13) Uani 1 1 d .
C6 C 0.6348(5) 0.7023(4) 0.4427(4) 0.0527(15) Uani 1 1 d .
C7 C 0.6701(6) 0.5413(4) 0.4766(5) 0.0693(18) Uani 1 1 d .
H7A H 0.6273 0.5233 0.4257 0.083 Uiso 1 1 calc R
H7B H 0.6130 0.5451 0.5265 0.083 Uiso 1 1 calc R
C8 C 0.7756(6) 0.4679(5) 0.4995(5) 0.078(2) Uani 1 1 d .
H8A H 0.7467 0.4067 0.5010 0.094 Uiso 1 1 calc R
H8B H 0.8379 0.4705 0.4531 0.094 Uiso 1 1 calc R
C9 C 0.8312(7) 0.4811(6) 0.5878(6) 0.095(3) Uani 1 1 d .
H9A H 0.8605 0.5422 0.5857 0.114 Uiso 1 1 calc R
H9B H 0.7681 0.4798 0.6337 0.114 Uiso 1 1 calc R
C10 C 0.9335(7) 0.4103(6) 0.6135(6) 0.114(3) Uani 1 1 d .
H10A H 0.9051 0.3495 0.6174 0.171 Uiso 1 1 calc R
H10B H 0.9639 0.4231 0.6703 0.171 Uiso 1 1 calc R
H10C H 0.9976 0.4122 0.5694 0.171 Uiso 1 1 calc R
C11 C 0.5382(5) 1.0307(4) 0.3666(3) 0.0447(13) Uani 1 1 d .
C12 C 0.4734(5) 1.1933(4) 0.3259(4) 0.0521(15) Uani 1 1 d .
H12A H 0.4271 1.2023 0.3807 0.062 Uiso 1 1 calc R
H12B H 0.4173 1.1791 0.2810 0.062 Uiso 1 1 calc R
C13 C 0.5258(5) 1.2823(4) 0.2967(4) 0.0548(15) Uani 1 1 d .
H13A H 0.5754 1.2732 0.2433 0.066 Uiso 1 1 calc R
H13B H 0.5779 1.2993 0.3430 0.066 Uiso 1 1 calc R
C14 C 0.4250(6) 1.3599(4) 0.2781(5) 0.0682(18) Uani 1 1 d .
H14A H 0.3729 1.3659 0.3306 0.082 Uiso 1 1 calc R
H14B H 0.3756 1.3436 0.2299 0.082 Uiso 1 1 calc R
C15 C 0.4723(7) 1.4530(5) 0.2531(5) 0.083(2) Uani 1 1 d .
H15A H 0.5236 1.4686 0.2996 0.124 Uiso 1 1 calc R
H15B H 0.4047 1.5002 0.2455 0.124 Uiso 1 1 calc R
H15C H 0.5186 1.4490 0.1985 0.124 Uiso 1 1 calc R
C16 C 0.7619(5) 0.2005(4) 0.0536(3) 0.0462(14) Uani 1 1 d .
C17 C 0.8878(5) 0.1915(4) 0.0500(4) 0.0559(16) Uani 1 1 d .
H17 H 0.9295 0.2427 0.0331 0.067 Uiso 1 1 calc R
C18 C 0.9502(5) 0.1078(5) 0.0711(4) 0.0646(18) Uani 1 1 d .
H18 H 1.0351 0.1014 0.0684 0.078 Uiso 1 1 calc R
C19 C 0.8893(5) 0.0318(4) 0.0965(4) 0.0599(16) Uani 1 1 d .
H19 H 0.9320 -0.0259 0.1110 0.072 Uiso 1 1 calc R
C20 C 0.7638(5) 0.0432(4) 0.1000(4) 0.0476(14) Uani 1 1 d .
C21 C 0.6894(5) 0.2910(4) 0.0295(4) 0.0497(14) Uani 1 1 d .
C22 C 0.6803(6) 0.4501(4) -0.0155(5) 0.074(2) Uani 1 1 d .
H22A H 0.6260 0.4682 0.0334 0.089 Uiso 1 1 calc R
H22B H 0.6307 0.4442 -0.0670 0.089 Uiso 1 1 calc R
C23 C 0.7652(7) 0.5252(5) -0.0367(6) 0.095(3) Uani 1 1 d .
H23A H 0.7152 0.5838 -0.0490 0.114 Uiso 1 1 calc R
H23B H 0.8114 0.5317 0.0164 0.114 Uiso 1 1 calc R
C24 C 0.8511(7) 0.5117(5) -0.1104(6) 0.102(3) Uani 1 1 d .
H24A H 0.8056 0.5064 -0.1641 0.122 Uiso 1 1 calc R
H24B H 0.9014 0.4532 -0.0987 0.122 Uiso 1 1 calc R
C25 C 0.9332(8) 0.5878(6) -0.1272(7) 0.138(4) Uani 1 1 d .
H25A H 0.8845 0.6465 -0.1365 0.206 Uiso 1 1 calc R
H25B H 0.9829 0.5758 -0.1793 0.206 Uiso 1 1 calc R
H25C H 0.9847 0.5896 -0.0768 0.206 Uiso 1 1 calc R
C26 C 0.6873(5) -0.0336(4) 0.1271(3) 0.0466(14) Uani 1 1 d .
C27 C 0.6729(5) -0.1969(4) 0.1694(4) 0.0568(16) Uani 1 1 d .
H27A H 0.6167 -0.2029 0.1217 0.068 Uiso 1 1 calc R
H27B H 0.6252 -0.1867 0.2234 0.068 Uiso 1 1 calc R
C28 C 0.7567(6) -0.2862(4) 0.1824(4) 0.0623(17) Uani 1 1 d .
H28A H 0.8058 -0.2950 0.1287 0.075 Uiso 1 1 calc R
H28B H 0.8118 -0.2801 0.2307 0.075 Uiso 1 1 calc R
C29 C 0.6916(6) -0.3707(4) 0.2029(5) 0.0683(18) Uani 1 1 d .
H29A H 0.6437 -0.3814 0.1518 0.082 Uiso 1 1 calc R
H29B H 0.6358 -0.3597 0.2527 0.082 Uiso 1 1 calc R
C30 C 0.7784(6) -0.4572(5) 0.2255(5) 0.090(2) Uani 1 1 d .
H30A H 0.8404 -0.4639 0.1799 0.135 Uiso 1 1 calc R
H30B H 0.7339 -0.5110 0.2293 0.135 Uiso 1 1 calc R
H30C H 0.8159 -0.4513 0.2817 0.135 Uiso 1 1 calc R
C31 C 0.2321(7) 0.8921(6) 0.1748(5) 0.096(3) Uani 1 1 d .
H31A H 0.1628 0.9307 0.1507 0.145 Uiso 1 1 calc R
H31B H 0.3002 0.8947 0.1341 0.145 Uiso 1 1 calc R
H31C H 0.2529 0.9142 0.2309 0.145 Uiso 1 1 calc R
C32 C 0.3015(7) 0.7268(6) 0.2094(5) 0.102(3) Uani 1 1 d .
H32A H 0.3333 0.7362 0.2667 0.154 Uiso 1 1 calc R
H32B H 0.3652 0.7298 0.1650 0.154 Uiso 1 1 calc R
H32C H 0.2713 0.6667 0.2106 0.154 Uiso 1 1 calc R
C33 C 0.0902(6) 0.7790(5) 0.1844(4) 0.0717(19) Uani 1 1 d .
H33 H 0.0759 0.7168 0.1938 0.086 Uiso 1 1 calc R
C34 C 0.9515(7) 0.8895(8) 0.6797(7) 0.135(4) Uani 1 1 d .
H34A H 0.9932 0.9249 0.7191 0.203 Uiso 1 1 calc R
H34B H 0.8687 0.8868 0.7000 0.203 Uiso 1 1 calc R
H34C H 0.9520 0.9189 0.6206 0.203 Uiso 1 1 calc R
C35 C 0.9426(10) 0.7248(8) 0.6490(7) 0.163(5) Uani 1 1 d .
H35A H 0.9934 0.6666 0.6507 0.244 Uiso 1 1 calc R
H35B H 0.9157 0.7410 0.5892 0.244 Uiso 1 1 calc R
H35C H 0.8729 0.7191 0.6877 0.244 Uiso 1 1 calc R
C36 C 1.1257(8) 0.7817(6) 0.6989(5) 0.082(2) Uani 1 1 d .
H36 H 1.1609 0.7205 0.6973 0.098 Uiso 1 1 calc R
I1 I 0.19180(3) 0.84227(3) 0.45356(3) 0.06921(16) Uani 1 1 d .
I2 I 0.28323(3) 0.16291(3) 0.09291(3) 0.06226(15) Uani 1 1 d .
N1 N 0.5991(4) 0.8687(3) 0.4041(3) 0.0412(11) Uani 1 1 d .
N2 N 0.5661(4) 1.1138(4) 0.3403(3) 0.0482(12) Uani 1 1 d D
H2A H 0.639(2) 1.123(4) 0.326(3) 0.058 Uiso 1 1 d D
N3 N 0.7133(4) 0.6323(4) 0.4560(3) 0.0598(13) Uani 1 1 d .
N4 N 0.7020(3) 0.1272(3) 0.0777(3) 0.0403(10) Uani 1 1 d .
N5 N 0.7484(4) 0.3606(4) 0.0086(3) 0.0605(13) Uani 1 1 d .
N6 N 0.7408(4) -0.1169(4) 0.1477(3) 0.0547(13) Uani 1 1 d D
H6A H 0.8189(12) -0.129(4) 0.147(4) 0.066 Uiso 1 1 d D
N7 N 0.2031(4) 0.7984(4) 0.1879(3) 0.0604(14) Uani 1 1 d .
N8 N 1.0119(6) 0.7972(5) 0.6786(4) 0.0835(19) Uani 1 1 d .
O1 O 0.0021(4) 0.8359(4) 0.1698(4) 0.0950(17) Uani 1 1 d .
O2 O 1.1931(4) 0.8399(4) 0.7204(3) 0.0749(13) Uani 1 1 d .
Pd1 Pd 0.42068(4) 0.85500(3) 0.42300(3) 0.04616(13) Uani 1 1 d .
Pd2 Pd 0.51814(4) 0.14217(3) 0.08167(3) 0.04641(13) Uani 1 1 d .
S1 S 0.39101(12) 1.01216(11) 0.38753(10) 0.0540(4) Uani 1 1 d .
S2 S 0.47511(13) 0.69968(12) 0.44928(11) 0.0591(4) Uani 1 1 d .
S3 S 0.52919(13) 0.29306(12) 0.03230(11) 0.0586(4) Uani 1 1 d .
S4 S 0.53368(12) -0.01229(11) 0.13008(11) 0.0551(4) Uani 1 1 d .

loop_
_atom_site_aniso_label
_atom_site_aniso_U_11
_atom_site_aniso_U_22
_atom_site_aniso_U_33
_atom_site_aniso_U_23
_atom_site_aniso_U_13
_atom_site_aniso_U_12
C1 0.043(3) 0.055(4) 0.044(3) -0.009(3) -0.006(2) -0.001(3)
C2 0.037(3) 0.053(4) 0.076(4) -0.008(3) -0.011(3) 0.001(3)
C3 0.030(3) 0.067(5) 0.094(5) 0.001(4) -0.005(3) 0.000(3)
C4 0.040(3) 0.057(4) 0.074(4) 0.003(3) -0.003(3) -0.007(3)
C5 0.044(3) 0.049(4) 0.043(3) -0.006(3) -0.006(2) 0.001(3)
C6 0.049(3) 0.061(4) 0.048(3) -0.002(3) -0.010(3) -0.002(3)
C7 0.063(4) 0.057(5) 0.086(5) 0.007(4) -0.010(3) -0.003(3)
C8 0.072(5) 0.052(4) 0.111(6) -0.001(4) -0.006(4) -0.016(4)
C9 0.076(5) 0.081(6) 0.126(7) 0.007(5) -0.019(5) -0.006(4)
C10 0.088(6) 0.081(6) 0.168(9) 0.038(6) -0.032(6) -0.003(5)
C11 0.048(3) 0.048(4) 0.038(3) -0.008(3) -0.003(2) 0.001(3)
C12 0.046(3) 0.053(4) 0.055(4) -0.007(3) -0.007(3) 0.009(3)
C13 0.050(4) 0.057(4) 0.056(4) -0.002(3) -0.005(3) 0.000(3)
C14 0.059(4) 0.058(4) 0.087(5) -0.002(4) -0.005(3) 0.000(3)
C15 0.084(5) 0.065(5) 0.097(6) 0.008(4) -0.011(4) -0.008(4)
C16 0.041(3) 0.049(4) 0.050(3) -0.004(3) -0.005(2) -0.008(3)
C17 0.034(3) 0.050(4) 0.084(5) 0.000(3) 0.004(3) -0.009(3)
C18 0.028(3) 0.067(5) 0.099(5) 0.002(4) -0.004(3) -0.010(3)
C19 0.038(3) 0.053(4) 0.087(5) 0.001(3) -0.003(3) 0.001(3)
C20 0.035(3) 0.058(4) 0.050(3) -0.010(3) -0.003(2) -0.003(3)
C21 0.041(3) 0.060(4) 0.049(3) -0.002(3) 0.000(3) -0.007(3)
C22 0.066(4) 0.050(4) 0.102(5) 0.006(4) 0.015(4) 0.002(3)
C23 0.074(5) 0.053(5) 0.150(8) 0.016(5) 0.019(5) 0.015(4)
C24 0.081(6) 0.070(6) 0.146(8) 0.013(5) 0.020(5) 0.011(5)
C25 0.088(6) 0.079(6) 0.238(12) 0.042(7) 0.034(7) -0.008(5)
C26 0.046(3) 0.055(4) 0.040(3) -0.007(3) -0.002(2) -0.009(3)
C27 0.051(4) 0.063(4) 0.058(4) 0.000(3) -0.001(3) -0.015(3)
C28 0.061(4) 0.062(4) 0.064(4) -0.008(3) -0.005(3) -0.005(3)
C29 0.056(4) 0.061(4) 0.086(5) 0.000(4) 0.002(3) -0.002(3)
C30 0.072(5) 0.083(6) 0.111(6) 0.011(5) -0.001(4) 0.001(4)
C31 0.086(6) 0.102(7) 0.108(6) 0.000(5) -0.011(5) -0.043(5)
C32 0.079(5) 0.132(8) 0.089(6) -0.027(5) -0.029(4) 0.040(5)
C33 0.059(4) 0.064(5) 0.093(5) 0.012(4) -0.005(4) -0.018(4)
C34 0.069(6) 0.179(11) 0.150(9) 0.000(8) 0.005(6) 0.015(7)
C35 0.174(11) 0.173(11) 0.161(10) -0.008(8) -0.042(8) -0.110(9)
C36 0.085(6) 0.074(6) 0.085(5) 0.005(4) -0.002(4) -0.006(5)
I1 0.0388(2) 0.0805(3) 0.0889(3) -0.0051(3) 0.0044(2) -0.0096(2)
I2 0.0306(2) 0.0772(3) 0.0796(3) -0.0115(2) 0.00039(18) -0.00512(19)
N1 0.038(2) 0.050(3) 0.036(2) -0.004(2) -0.0057(19) -0.003(2)
N2 0.045(3) 0.054(3) 0.046(3) -0.006(2) -0.004(2) -0.005(2)
N3 0.054(3) 0.051(3) 0.073(3) 0.001(3) -0.006(3) -0.003(3)
N4 0.027(2) 0.053(3) 0.043(3) -0.006(2) -0.0031(18) -0.008(2)
N5 0.047(3) 0.056(4) 0.078(4) -0.003(3) 0.000(3) -0.006(3)
N6 0.041(3) 0.061(4) 0.063(3) -0.001(3) -0.004(2) -0.010(3)
N7 0.043(3) 0.072(4) 0.065(3) -0.001(3) -0.007(2) 0.000(3)
N8 0.060(4) 0.113(6) 0.079(4) 0.013(4) -0.004(3) -0.024(4)
O1 0.040(3) 0.089(4) 0.150(5) 0.030(3) -0.008(3) 0.000(3)
O2 0.057(3) 0.085(4) 0.083(3) 0.002(3) 0.004(2) -0.012(3)
Pd1 0.0348(2) 0.0545(3) 0.0494(3) -0.0047(2) -0.00396(18) -0.00387(19)
Pd2 0.0300(2) 0.0575(3) 0.0524(3) -0.0085(2) -0.00137(18) -0.00404(19)
S1 0.0352(8) 0.0585(10) 0.0673(10) -0.0050(8) -0.0032(7) 0.0008(7)
S2 0.0441(9) 0.0551(10) 0.0779(11) 0.0005(8) -0.0072(7) -0.0061(7)
S3 0.0372(8) 0.0615(11) 0.0759(11) -0.0003(8) -0.0009(7) -0.0010(7)
S4 0.0339(8) 0.0597(10) 0.0728(11) -0.0048(8) 0.0011(7) -0.0097(7)

loop_
_atom_type_symbol
_atom_type_description
_atom_type_scat_dispersion_real
_atom_type_scat_dispersion_imag
_atom_type_scat_source
C C 0.0033 0.0016 'International Tables Vol C Tables 4.2.6.8 and 6.1.1.4'
H H 0.0000 0.0000 'International Tables Vol C Tables 4.2.6.8 and 6.1.1.4'
N N 0.0061 0.0033 'International Tables Vol C Tables 4.2.6.8 and 6.1.1.4'
O O 0.0106 0.0060 'International Tables Vol C Tables 4.2.6.8 and 6.1.1.4'
S S 0.1246 0.1234 'International Tables Vol C Tables 4.2.6.8 and 6.1.1.4'
I I -0.4742 1.8119 'International Tables Vol C Tables 4.2.6.8 and 6.1.1.4'
Pd Pd -0.9988 1.0072 'International Tables Vol C Tables 4.2.6.8 and 6.1.1.4'

loop_
_geom_angle_atom_site_label_1
_geom_angle_atom_site_label_2
_geom_angle_atom_site_label_3
_geom_angle
N1 C1 C2 120.0(5)
N1 C1 C6 118.4(5)
C2 C1 C6 121.6(5)
C3 C2 C1 120.0(5)
C3 C2 H2 120.0
C1 C2 H2 120.0
C2 C3 C4 120.5(6)
C2 C3 H3 119.7
C4 C3 H3 119.7
C3 C4 C5 118.2(6)
C3 C4 H4 120.9
C5 C4 H4 120.9
N1 C5 C4 120.9(5)
N1 C5 C11 115.8(5)
C4 C5 C11 123.4(5)
N3 C6 C1 117.5(5)
N3 C6 S2 125.2(5)
C1 C6 S2 117.2(4)
N3 C7 C8 111.1(5)
N3 C7 H7A 109.4
C8 C7 H7A 109.4
N3 C7 H7B 109.4
C8 C7 H7B 109.4
H7A C7 H7B 108.0
C9 C8 C7 112.4(6)
C9 C8 H8A 109.1
C7 C8 H8A 109.1
C9 C8 H8B 109.1
C7 C8 H8B 109.1
H8A C8 H8B 107.8
C10 C9 C8 114.3(7)
C10 C9 H9A 108.7
C8 C9 H9A 108.7
C10 C9 H9B 108.7
C8 C9 H9B 108.7
H9A C9 H9B 107.6
C9 C10 H10A 109.5
C9 C10 H10B 109.5
H10A C10 H10B 109.5
C9 C10 H10C 109.5
H10A C10 H10C 109.5
H10B C10 H10C 109.5
N2 C11 C5 119.9(5)
N2 C11 S1 120.2(4)
C5 C11 S1 120.0(4)
N2 C12 C13 113.4(5)
N2 C12 H12A 108.9
C13 C12 H12A 108.9
N2 C12 H12B 108.9
C13 C12 H12B 108.9
H12A C12 H12B 107.7
C12 C13 C14 110.6(5)
C12 C13 H13A 109.5
C14 C13 H13A 109.5
C12 C13 H13B 109.5
C14 C13 H13B 109.5
H13A C13 H13B 108.1
C13 C14 C15 113.1(5)
C13 C14 H14A 109.0
C15 C14 H14A 109.0
C13 C14 H14B 109.0
C15 C14 H14B 109.0
H14A C14 H14B 107.8
C14 C15 H15A 109.5
C14 C15 H15B 109.5
H15A C15 H15B 109.5
C14 C15 H15C 109.5
H15A C15 H15C 109.5
H15B C15 H15C 109.5
N4 C16 C17 120.3(5)
N4 C16 C21 118.3(5)
C17 C16 C21 121.3(5)
C18 C17 C16 119.5(6)
C18 C17 H17 120.2
C16 C17 H17 120.2
C17 C18 C19 120.6(5)
C17 C18 H18 119.7
C19 C18 H18 119.7
C20 C19 C18 118.5(6)
C20 C19 H19 120.7
C18 C19 H19 120.7
N4 C20 C19 120.5(5)
N4 C20 C26 115.9(5)
C19 C20 C26 123.6(5)
N5 C21 C16 117.3(5)
N5 C21 S3 125.4(5)
C16 C21 S3 117.3(4)
N5 C22 C23 111.5(6)
N5 C22 H22A 109.3
C23 C22 H22A 109.3
N5 C22 H22B 109.3
C23 C22 H22B 109.3
H22A C22 H22B 108.0
C24 C23 C22 117.3(7)
C24 C23 H23A 108.0
C22 C23 H23A 108.0
C24 C23 H23B 108.0
C22 C23 H23B 108.0
H23A C23 H23B 107.2
C23 C24 C25 114.7(8)
C23 C24 H24A 108.6
C25 C24 H24A 108.6
C23 C24 H24B 108.6
C25 C24 H24B 108.6
H24A C24 H24B 107.6
C24 C25 H25A 109.5
C24 C25 H25B 109.5
H25A C25 H25B 109.5
C24 C25 H25C 109.5
H25A C25 H25C 109.5
H25B C25 H25C 109.5
N6 C26 C20 119.2(5)
N6 C26 S4 120.8(5)
C20 C26 S4 120.0(4)
N6 C27 C28 111.8(5)
N6 C27 H27A 109.3
C28 C27 H27A 109.3
N6 C27 H27B 109.3
C28 C27 H27B 109.3
H27A C27 H27B 107.9
C29 C28 C27 114.0(5)
C29 C28 H28A 108.7
C27 C28 H28A 108.7
C29 C28 H28B 108.7
C27 C28 H28B 108.7
H28A C28 H28B 107.6
C28 C29 C30 112.6(6)
C28 C29 H29A 109.1
C30 C29 H29A 109.1
C28 C29 H29B 109.1
C30 C29 H29B 109.1
H29A C29 H29B 107.8
C29 C30 H30A 109.5
C29 C30 H30B 109.5
H30A C30 H30B 109.5
C29 C30 H30C 109.5
H30A C30 H30C 109.5
H30B C30 H30C 109.5
N7 C31 H31A 109.5
N7 C31 H31B 109.5
H31A C31 H31B 109.5
N7 C31 H31C 109.5
H31A C31 H31C 109.5
H31B C31 H31C 109.5
N7 C32 H32A 109.5
N7 C32 H32B 109.5
H32A C32 H32B 109.5
N7 C32 H32C 109.5
H32A C32 H32C 109.5
H32B C32 H32C 109.5
O1 C33 N7 125.1(7)
O1 C33 H33 117.4
N7 C33 H33 117.4
N8 C34 H34A 109.5
N8 C34 H34B 109.5
H34A C34 H34B 109.5
N8 C34 H34C 109.5
H34A C34 H34C 109.5
H34B C34 H34C 109.5
N8 C35 H35A 109.5
N8 C35 H35B 109.5
H35A C35 H35B 109.5
N8 C35 H35C 109.5
H35A C35 H35C 109.5
H35B C35 H35C 109.5
O2 C36 N8 126.8(8)
O2 C36 H36 116.6
N8 C36 H36 116.6
C1 N1 C5 120.4(5)
C1 N1 Pd1 119.2(4)
C5 N1 Pd1 120.4(4)
C11 N2 C12 122.4(5)
C11 N2 H2A 121(4)
C12 N2 H2A 116(4)
C6 N3 C7 118.4(5)
C16 N4 C20 120.6(4)
C16 N4 Pd2 119.5(4)
C20 N4 Pd2 119.9(4)
C21 N5 C22 118.7(5)
C26 N6 C27 122.7(5)
C26 N6 H6A 122(4)
C27 N6 H6A 116(4)
C33 N7 C31 120.7(6)
C33 N7 C32 121.3(6)
C31 N7 C32 117.9(6)
C36 N8 C34 119.8(8)
C36 N8 C35 122.5(9)
C34 N8 C35 117.6(8)
N1 Pd1 S2 87.11(14)
N1 Pd1 S1 85.61(13)
S2 Pd1 S1 172.33(6)
N1 Pd1 I1 177.27(12)
S2 Pd1 I1 94.13(4)
S1 Pd1 I1 93.24(4)
N4 Pd2 S3 86.90(14)
N4 Pd2 S4 85.79(14)
S3 Pd2 S4 172.68(5)
N4 Pd2 I2 177.83(11)
S3 Pd2 I2 93.15(4)
S4 Pd2 I2 94.17(4)
C11 S1 Pd1 98.2(2)
C6 S2 Pd1 97.8(2)
C21 S3 Pd2 97.9(2)
C26 S4 Pd2 98.4(2)

loop_
_geom_bond_atom_site_label_1
_geom_bond_atom_site_label_2
_geom_bond_distance
C1 N1 1.344(7)
C1 C2 1.385(7)
C1 C6 1.485(8)
C2 C3 1.346(8)
C2 H2 0.9300
C3 C4 1.381(8)
C3 H3 0.9300
C4 C5 1.385(7)
C4 H4 0.9300
C5 N1 1.347(7)
C5 C11 1.487(7)
C6 N3 1.269(7)
C6 S2 1.764(6)
C7 N3 1.458(8)
C7 C8 1.519(8)
C7 H7A 0.9700
C7 H7B 0.9700
C8 C9 1.506(9)
C8 H8A 0.9700
C8 H8B 0.9700
C9 C10 1.480(10)
C9 H9A 0.9700
C9 H9B 0.9700
C10 H10A 0.9600
C10 H10B 0.9600
C10 H10C 0.9600
C11 N2 1.306(7)
C11 S1 1.690(6)
C12 N2 1.464(7)
C12 C13 1.501(8)
C12 H12A 0.9700
C12 H12B 0.9700
C13 C14 1.511(8)
C13 H13A 0.9700
C13 H13B 0.9700
C14 C15 1.515(9)
C14 H14A 0.9700
C14 H14B 0.9700
C15 H15A 0.9600
C15 H15B 0.9600
C15 H15C 0.9600
C16 N4 1.332(7)
C16 C17 1.380(7)
C16 C21 1.489(8)
C17 C18 1.350(8)
C17 H17 0.9300
C18 C19 1.375(8)
C18 H18 0.9300
C19 C20 1.374(7)
C19 H19 0.9300
C20 N4 1.355(7)
C20 C26 1.494(8)
C21 N5 1.273(7)
C21 S3 1.761(6)
C22 N5 1.454(7)
C22 C23 1.520(9)
C22 H22A 0.9700
C22 H22B 0.9700
C23 C24 1.452(9)
C23 H23A 0.9700
C23 H23B 0.9700
C24 C25 1.502(10)
C24 H24A 0.9700
C24 H24B 0.9700
C25 H25A 0.9600
C25 H25B 0.9600
C25 H25C 0.9600
C26 N6 1.306(7)
C26 S4 1.688(6)
C27 N6 1.458(7)
C27 C28 1.511(8)
C27 H27A 0.9700
C27 H27B 0.9700
C28 C29 1.492(8)
C28 H28A 0.9700
C28 H28B 0.9700
C29 C30 1.517(9)
C29 H29A 0.9700
C29 H29B 0.9700
C30 H30A 0.9600
C30 H30B 0.9600
C30 H30C 0.9600
C31 N7 1.425(8)
C31 H31A 0.9600
C31 H31B 0.9600
C31 H31C 0.9600
C32 N7 1.446(8)
C32 H32A 0.9600
C32 H32B 0.9600
C32 H32C 0.9600
C33 O1 1.219(7)
C33 N7 1.306(8)
C33 H33 0.9300
C34 N8 1.429(12)
C34 H34A 0.9600
C34 H34B 0.9600
C34 H34C 0.9600
C35 N8 1.454(10)
C35 H35A 0.9600
C35 H35B 0.9600
C35 H35C 0.9600
C36 O2 1.240(8)
C36 N8 1.288(9)
C36 H36 0.9300
I1 Pd1 2.5761(7)
I2 Pd2 2.5761(7)
N1 Pd1 2.007(4)
N2 H2A 0.855(10)
N4 Pd2 2.014(4)
N6 H6A 0.859(10)
Pd1 S2 2.2746(17)
Pd1 S1 2.2917(17)
Pd2 S3 2.2739(18)
Pd2 S4 2.2944(17)

loop_
_geom_hbond_atom_site_label_D
_geom_hbond_atom_site_label_H
_geom_hbond_atom_site_label_A
_geom_hbond_distance_DH
_geom_hbond_distance_HA
_geom_hbond_distance_DA
_geom_hbond_angle_DHA
_geom_hbond_site_symmetry_A
C18 H18 I2 0.93 3.00 3.858(6) 154.6 1_655
C19 H19 O1 0.93 2.20 3.116(8) 167.0 1_645
N6 H6A O1 0.859(10) 2.060(16) 2.909(6) 169(6) 1_645
C4 H4 O2 0.93 2.26 3.157(8) 162.8 2_776
N2 H2A O2 0.855(10) 2.066(14) 2.917(6) 173(6) 2_776

loop_
_geom_torsion_atom_site_label_1
_geom_torsion_atom_site_label_2
_geom_torsion_atom_site_label_3
_geom_torsion_atom_site_label_4
_geom_torsion
N1 C1 C2 C3 0.0(9)
C6 C1 C2 C3 178.2(5)
C1 C2 C3 C4 0.1(10)
C2 C3 C4 C5 0.0(9)
C3 C4 C5 N1 -0.3(8)
C3 C4 C5 C11 179.7(5)
N1 C1 C6 N3 179.9(5)
C2 C1 C6 N3 1.8(8)
N1 C1 C6 S2 0.6(7)
C2 C1 C6 S2 -177.5(4)
N3 C7 C8 C9 70.2(8)
C7 C8 C9 C10 179.2(7)
N1 C5 C11 N2 -177.6(5)
C4 C5 C11 N2 2.4(8)
N1 C5 C11 S1 3.7(6)
C4 C5 C11 S1 -176.3(4)
N2 C12 C13 C14 176.8(5)
C12 C13 C14 C15 176.9(5)
N4 C16 C17 C18 0.0(9)
C21 C16 C17 C18 -179.0(6)
C16 C17 C18 C19 -0.3(10)
C17 C18 C19 C20 -0.1(10)
C18 C19 C20 N4 0.9(9)
C18 C19 C20 C26 -179.6(5)
N4 C16 C21 N5 178.5(5)
C17 C16 C21 N5 -2.5(8)
N4 C16 C21 S3 -1.6(7)
C17 C16 C21 S3 177.5(4)
N5 C22 C23 C24 60.9(9)
C22 C23 C24 C25 -179.3(7)
N4 C20 C26 N6 178.5(5)
C19 C20 C26 N6 -1.0(8)
N4 C20 C26 S4 -0.9(7)
C19 C20 C26 S4 179.5(5)
N6 C27 C28 C29 -178.8(5)
C27 C28 C29 C30 -173.7(6)
C2 C1 N1 C5 -0.3(8)
C6 C1 N1 C5 -178.5(4)
C2 C1 N1 Pd1 -178.1(4)
C6 C1 N1 Pd1 3.7(6)
C4 C5 N1 C1 0.4(8)
C11 C5 N1 C1 -179.6(4)
C4 C5 N1 Pd1 178.2(4)
C11 C5 N1 Pd1 -1.7(6)
C5 C11 N2 C12 -180.0(5)
S1 C11 N2 C12 -1.3(7)
C13 C12 N2 C11 179.3(5)
C1 C6 N3 C7 -177.8(5)
S2 C6 N3 C7 1.4(8)
C8 C7 N3 C6 -174.3(6)
C17 C16 N4 C20 0.8(8)
C21 C16 N4 C20 179.8(5)
C17 C16 N4 Pd2 -179.6(4)
C21 C16 N4 Pd2 -0.6(7)
C19 C20 N4 C16 -1.2(8)
C26 C20 N4 C16 179.2(5)
C19 C20 N4 Pd2 179.2(4)
C26 C20 N4 Pd2 -0.4(6)
C16 C21 N5 C22 179.9(5)
S3 C21 N5 C22 -0.1(9)
C23 C22 N5 C21 178.9(6)
C20 C26 N6 C27 -176.0(5)
S4 C26 N6 C27 3.4(8)
C28 C27 N6 C26 174.8(5)
O1 C33 N7 C31 0.5(11)
O1 C33 N7 C32 177.3(7)
O2 C36 N8 C34 0.0(13)
O2 C36 N8 C35 176.2(8)
C1 N1 Pd1 S2 -4.9(4)
C5 N1 Pd1 S2 177.3(4)
C1 N1 Pd1 S1 177.6(4)
C5 N1 Pd1 S1 -0.3(4)
C1 N1 Pd1 I1 112(3)
C5 N1 Pd1 I1 -65(3)
C16 N4 Pd2 S3 1.7(4)
C20 N4 Pd2 S3 -178.7(4)
C16 N4 Pd2 S4 -178.6(4)
C20 N4 Pd2 S4 1.0(4)
C16 N4 Pd2 I2 -89(4)
C20 N4 Pd2 I2 90(4)
N2 C11 S1 Pd1 177.9(4)
C5 C11 S1 Pd1 -3.4(4)
N1 Pd1 S1 C11 1.8(2)
S2 Pd1 S1 C11 -16.8(5)
I1 Pd1 S1 C11 179.33(18)
N3 C6 S2 Pd1 177.1(5)
C1 C6 S2 Pd1 -3.6(4)
N1 Pd1 S2 C6 4.1(2)
S1 Pd1 S2 C6 22.6(5)
I1 Pd1 S2 C6 -173.52(18)
N5 C21 S3 Pd2 -177.6(5)
C16 C21 S3 Pd2 2.4(4)
N4 Pd2 S3 C21 -2.0(2)
S4 Pd2 S3 C21 -4.4(5)
I2 Pd2 S3 C21 175.82(19)
N6 C26 S4 Pd2 -178.0(4)
C20 C26 S4 Pd2 1.5(4)
N4 Pd2 S4 C26 -1.2(2)
S3 Pd2 S4 C26 1.2(5)
I2 Pd2 S4 C26 -179.03(18)
